data_2231538
loop_
_publ_author_name
'Asiri, Abdullah M.'
'Al-Youbi, Abdulrahman O.'
'Faidallah, Hassan M.'
'Ng, Seik Weng'
'Tiekink, Edward R. T.'

_publ_section_title
;
 Ethyl
 5-((1<i>E</i>)-1-{(<i>E</i>)-2-[1-(4-ethoxycarbonyl-3-methyl-1,2-oxazol-5-yl)ethylidene]hydrazin-1-ylidene}ethyl)-3-methyl-1,2-oxazole-4-carboxylate
;
_journal_coeditor_code HG5078
_journal_issue 9
_journal_name_full 'Acta Crystallographica Section E'
_journal_page_first o2316
_journal_paper_doi 10.1107/S1600536811032004
_journal_volume 67
_journal_year 2011
_chemical_formula_iupac 'C18 H22 N4 O6'
_chemical_formula_moiety 'C18 H22 N4 O6'
_chemical_formula_sum 'C18 H22 N4 O6'
_chemical_formula_weight 390.40
_chemical_name_systematic
;
Ethyl 5-((1<i>E</i>)-1-{(<i>E</i>)-2-[1-(4-ethoxycarbonyl-3-methyl-1,2-
oxazol-5-yl)ethylidene]hydrazin-1-ylidene}ethyl)-3-methyl-1,2-oxazole-
4-carboxylate
;
_space_group_IT_number 13
_symmetry_cell_setting monoclinic
_symmetry_space_group_name_Hall '-P 2yac'
_symmetry_space_group_name_H-M 'P 1 2/n 1'
_atom_sites_solution_hydrogens geom
_atom_sites_solution_primary direct
_atom_sites_solution_secondary difmap
_audit_creation_method SHELXL-97
_cell_angle_alpha 90.00
_cell_angle_beta 104.107(5)
_cell_angle_gamma 90.00
_cell_formula_units_Z 2
_cell_length_a 9.4509(5)
_cell_length_b 8.5456(4)
_cell_length_c 11.9859(5)
_cell_measurement_reflns_used 1742
_cell_measurement_temperature 100(2)
_cell_measurement_theta_max 29.3342
_cell_measurement_theta_min 2.3785
_cell_volume 938.83(8)
_computing_cell_refinement 'CrysAlis PRO (Agilent, 2010)'
_computing_data_collection 'CrysAlis PRO (Agilent, 2010)'
_computing_data_reduction 'CrysAlis PRO (Agilent, 2010)'
_computing_molecular_graphics 'ORTEP-3 (Farrugia, 1997) and DIAMOND (Brandenburg, 2006)'
_computing_publication_material 'publCIF (Westrip, 2010)'
_computing_structure_refinement 'SHELXL97 (Sheldrick, 2008)'
_computing_structure_solution 'SHELXS97 (Sheldrick, 2008)'
_diffrn_ambient_temperature 100(2)
_diffrn_detector_area_resol_mean 10.4041
_diffrn_measured_fraction_theta_full 0.970
_diffrn_measured_fraction_theta_max 0.970
_diffrn_measurement_device_type 'Agilent SuperNova Dual diffractometer with Atlas detector'
_diffrn_measurement_method \w
_diffrn_radiation_monochromator mirror
_diffrn_radiation_source 'SuperNova (Mo) X-ray Source'
_diffrn_radiation_type MoK\a
_diffrn_radiation_wavelength 0.71073
_diffrn_reflns_av_R_equivalents 0.0229
_diffrn_reflns_av_sigmaI/netI 0.0391
_diffrn_reflns_limit_h_max 11
_diffrn_reflns_limit_h_min -11
_diffrn_reflns_limit_k_max 10
_diffrn_reflns_limit_k_min -11
_diffrn_reflns_limit_l_max 15
_diffrn_reflns_limit_l_min -14
_diffrn_reflns_number 4223
_diffrn_reflns_theta_full 27.49
_diffrn_reflns_theta_max 27.49
_diffrn_reflns_theta_min 2.38
_diffrn_standards_decay_% 0
_diffrn_standards_interval_count 0
_diffrn_standards_interval_time 0
_diffrn_standards_number 0
_exptl_absorpt_coefficient_mu 0.105
_exptl_absorpt_correction_T_max 1.000
_exptl_absorpt_correction_T_min 0.889
_exptl_absorpt_correction_type multi-scan
_exptl_absorpt_process_details '(CrysAlis PRO; Agilent, 2010)'
_exptl_crystal_colour colourless
_exptl_crystal_density_diffrn 1.381
_exptl_crystal_density_method 'not measured'
_exptl_crystal_description plate
_exptl_crystal_F_000 412
_exptl_crystal_size_max 0.25
_exptl_crystal_size_mid 0.25
_exptl_crystal_size_min 0.05
_refine_diff_density_max 0.374
_refine_diff_density_min -0.315
_refine_ls_extinction_method none
_refine_ls_goodness_of_fit_ref 0.865
_refine_ls_hydrogen_treatment constr
_refine_ls_matrix_type full
_refine_ls_number_parameters 129
_refine_ls_number_reflns 2095
_refine_ls_number_restraints 0
_refine_ls_restrained_S_all 0.865
_refine_ls_R_factor_all 0.0670
_refine_ls_R_factor_gt 0.0488
_refine_ls_shift/su_max 0.000
_refine_ls_shift/su_mean 0.000
_refine_ls_structure_factor_coef Fsqd
_refine_ls_weighting_details 'calc w=1/[\s^2^(Fo^2^)+(0.0921P)^2^+1.4075P] where P=(Fo^2^+2Fc^2^)/3'
_refine_ls_weighting_scheme calc
_refine_ls_wR_factor_gt 0.1385
_refine_ls_wR_factor_ref 0.1593
_reflns_number_gt 1639
_reflns_number_total 2095
_reflns_threshold_expression I>2\s(I)
_cod_data_source_file hg5078.cif
_cod_data_source_block I
_cod_original_sg_symbol_H-M 'P 2/n'
_cod_database_code 2231538
_cod_database_fobs_code 2231538

loop_
_symmetry_equiv_pos_as_xyz
'x, y, z'
'-x+1/2, y, -z+1/2'
'-x, -y, -z'
'x-1/2, -y, z-1/2'

loop_
_atom_site_type_symbol
_atom_site_label
_atom_site_fract_x
_atom_site_fract_y
_atom_site_fract_z
_atom_site_U_iso_or_equiv
_atom_site_adp_type
_atom_site_calc_flag
_atom_site_refinement_flags
_atom_site_occupancy
_atom_site_symmetry_multiplicity
O O1 0.54005(15) 0.52943(17) 0.63908(12) 0.0176(3) Uani d . 1 1
O O2 0.67094(17) 0.02949(18) 0.57529(14) 0.0248(4) Uani d . 1 1
O O3 0.51960(17) 0.05289(17) 0.69403(12) 0.0202(4) Uani d . 1 1
N N1 0.67630(19) 0.5276(2) 0.60982(14) 0.0186(4) Uani d . 1 1
N N2 0.32058(18) 0.45172(19) 0.74369(14) 0.0162(4) Uani d . 1 1
C C1 0.4715(3) -0.1526(3) 0.8137(2) 0.0309(6) Uani d . 1 1
H H1A 0.4662 -0.2662 0.8231 0.046 Uiso calc R 1 1
H H1B 0.3756 -0.1062 0.8101 0.046 Uiso calc R 1 1
H H1C 0.5434 -0.1085 0.8792 0.046 Uiso calc R 1 1
C C2 0.5158(3) -0.1174(3) 0.7054(2) 0.0271(5) Uani d . 1 1
H H2A 0.6133 -0.1623 0.7086 0.033 Uiso calc R 1 1
H H2B 0.4450 -0.1632 0.6387 0.033 Uiso calc R 1 1
C C3 0.5997(2) 0.1086(3) 0.62488(16) 0.0172(4) Uani d . 1 1
C C4 0.8420(2) 0.3360(3) 0.56290(18) 0.0226(5) Uani d . 1 1
H H4A 0.8956 0.4309 0.5526 0.034 Uiso calc R 1 1
H H4B 0.8161 0.2777 0.4904 0.034 Uiso calc R 1 1
H H4C 0.9033 0.2705 0.6227 0.034 Uiso calc R 1 1
C C5 0.7064(2) 0.3801(2) 0.59804(16) 0.0161(4) Uani d . 1 1
C C6 0.5953(2) 0.2805(2) 0.62067(15) 0.0150(4) Uani d . 1 1
C C7 0.4951(2) 0.3805(2) 0.64479(16) 0.0148(4) Uani d . 1 1
C C8 0.3485(2) 0.3616(2) 0.66646(16) 0.0153(4) Uani d . 1 1
C C9 0.2435(2) 0.2483(3) 0.59511(18) 0.0201(5) Uani d . 1 1
H H9A 0.1556 0.3042 0.5542 0.030 Uiso calc R 1 1
H H9B 0.2170 0.1685 0.6451 0.030 Uiso calc R 1 1
H H9C 0.2892 0.1980 0.5393 0.030 Uiso calc R 1 1

loop_
_atom_site_aniso_label
_atom_site_aniso_U_11
_atom_site_aniso_U_22
_atom_site_aniso_U_33
_atom_site_aniso_U_12
_atom_site_aniso_U_13
_atom_site_aniso_U_23
O1 0.0160(7) 0.0156(8) 0.0229(7) -0.0016(5) 0.0082(6) 0.0009(6)
O2 0.0251(9) 0.0214(8) 0.0312(8) 0.0041(6) 0.0134(7) -0.0046(6)
O3 0.0276(8) 0.0123(7) 0.0238(8) 0.0014(6) 0.0124(6) 0.0017(6)
N1 0.0141(8) 0.0240(10) 0.0194(8) -0.0022(7) 0.0074(7) 0.0010(7)
N2 0.0142(9) 0.0152(9) 0.0200(8) 0.0015(6) 0.0059(7) 0.0020(7)
C1 0.0438(15) 0.0198(12) 0.0295(12) -0.0039(10) 0.0099(11) 0.0041(9)
C2 0.0397(14) 0.0120(11) 0.0323(12) 0.0001(9) 0.0138(10) 0.0017(9)
C3 0.0146(10) 0.0192(11) 0.0168(9) 0.0006(8) 0.0017(8) -0.0006(8)
C4 0.0159(10) 0.0304(12) 0.0235(10) 0.0016(9) 0.0086(8) 0.0012(9)
C5 0.0153(9) 0.0201(10) 0.0126(9) 0.0000(8) 0.0026(7) 0.0014(7)
C6 0.0133(9) 0.0182(10) 0.0138(9) 0.0004(7) 0.0037(7) 0.0010(7)
C7 0.0162(10) 0.0143(10) 0.0138(9) -0.0010(8) 0.0034(7) 0.0014(7)
C8 0.0155(10) 0.0129(9) 0.0181(9) -0.0004(7) 0.0049(7) 0.0030(7)
C9 0.0166(10) 0.0226(11) 0.0220(10) -0.0030(8) 0.0065(8) -0.0034(8)

loop_
_atom_type_symbol
_atom_type_description
_atom_type_scat_dispersion_real
_atom_type_scat_dispersion_imag
_atom_type_scat_source
C C 0.0033 0.0016 'International Tables Vol C Tables 4.2.6.8 and 6.1.1.4'
H H 0.0000 0.0000 'International Tables Vol C Tables 4.2.6.8 and 6.1.1.4'
N N 0.0061 0.0033 'International Tables Vol C Tables 4.2.6.8 and 6.1.1.4'
O O 0.0106 0.0060 'International Tables Vol C Tables 4.2.6.8 and 6.1.1.4'

loop_
_geom_angle_atom_site_label_1
_geom_angle_atom_site_label_2
_geom_angle_atom_site_label_3
_geom_angle_site_symmetry_3
_geom_angle
C7 O1 N1 . 108.63(14)
C3 O3 C2 . 116.20(16)
C5 N1 O1 . 105.79(16)
C8 N2 N2 2_556 117.04(17)
C2 C1 H1A . 109.5
C2 C1 H1B . 109.5
H1A C1 H1B . 109.5
C2 C1 H1C . 109.5
H1A C1 H1C . 109.5
H1B C1 H1C . 109.5
O3 C2 C1 . 107.50(18)
O3 C2 H2A . 110.2
C1 C2 H2A . 110.2
O3 C2 H2B . 110.2
C1 C2 H2B . 110.2
H2A C2 H2B . 108.5
O2 C3 O3 . 125.0(2)
O2 C3 C6 . 123.86(19)
O3 C3 C6 . 111.13(17)
C5 C4 H4A . 109.5
C5 C4 H4B . 109.5
H4A C4 H4B . 109.5
C5 C4 H4C . 109.5
H4A C4 H4C . 109.5
H4B C4 H4C . 109.5
N1 C5 C6 . 111.43(18)
N1 C5 C4 . 119.89(19)
C6 C5 C4 . 128.67(19)
C7 C6 C5 . 104.37(18)
C7 C6 C3 . 129.58(18)
C5 C6 C3 . 125.88(18)
O1 C7 C6 . 109.77(17)
O1 C7 C8 . 115.58(17)
C6 C7 C8 . 134.47(19)
N2 C8 C7 . 115.36(17)
N2 C8 C9 . 125.31(18)
C7 C8 C9 . 119.26(17)
C8 C9 H9A . 109.5
C8 C9 H9B . 109.5
H9A C9 H9B . 109.5
C8 C9 H9C . 109.5
H9A C9 H9C . 109.5
H9B C9 H9C . 109.5

loop_
_geom_bond_atom_site_label_1
_geom_bond_atom_site_label_2
_geom_bond_site_symmetry_2
_geom_bond_distance
O1 C7 . 1.349(2)
O1 N1 . 1.415(2)
O2 C3 . 1.207(2)
O3 C3 . 1.339(2)
O3 C2 . 1.462(3)
N1 C5 . 1.307(3)
N2 C8 . 1.280(3)
N2 N2 2_556 1.379(3)
C1 C2 . 1.489(3)
C1 H1A . 0.9800
C1 H1B . 0.9800
C1 H1C . 0.9800
C2 H2A . 0.9900
C2 H2B . 0.9900
C3 C6 . 1.470(3)
C4 C5 . 1.492(3)
C4 H4A . 0.9800
C4 H4B . 0.9800
C4 H4C . 0.9800
C5 C6 . 1.428(3)
C6 C7 . 1.358(3)
C7 C8 . 1.479(3)
C8 C9 . 1.496(3)
C9 H9A . 0.9800
C9 H9B . 0.9800
C9 H9C . 0.9800

loop_
_geom_hbond_atom_site_label_D
_geom_hbond_atom_site_label_H
_geom_hbond_atom_site_label_A
_geom_hbond_site_symmetry_A
_geom_hbond_distance_DH
_geom_hbond_distance_HA
_geom_hbond_distance_DA
_geom_hbond_angle_DHA
C9 H9c O2 3_656 0.98 2.46 3.356(3) 152

loop_
_geom_torsion_atom_site_label_1
_geom_torsion_atom_site_label_2
_geom_torsion_atom_site_label_3
_geom_torsion_atom_site_label_4
_geom_torsion_site_symmetry_1
_geom_torsion
C7 O1 N1 C5 . 0.7(2)
C3 O3 C2 C1 . 159.33(19)
C2 O3 C3 O2 . -2.3(3)
C2 O3 C3 C6 . -179.88(17)
O1 N1 C5 C6 . -1.1(2)
O1 N1 C5 C4 . 177.90(16)
N1 C5 C6 C7 . 1.1(2)
C4 C5 C6 C7 . -177.79(19)
N1 C5 C6 C3 . -174.53(18)
C4 C5 C6 C3 . 6.6(3)
O2 C3 C6 C7 . 160.5(2)
O3 C3 C6 C7 . -21.9(3)
O2 C3 C6 C5 . -25.0(3)
O3 C3 C6 C5 . 152.60(18)
N1 O1 C7 C6 . 0.0(2)
N1 O1 C7 C8 . -175.79(15)
C5 C6 C7 O1 . -0.6(2)
C3 C6 C7 O1 . 174.79(18)
C5 C6 C7 C8 . 174.0(2)
C3 C6 C7 C8 . -10.5(4)
N2 N2 C8 C7 2_556 172.11(15)
N2 N2 C8 C9 2_556 -4.7(3)
O1 C7 C8 N2 . -43.3(2)
C6 C7 C8 N2 . 142.2(2)
O1 C7 C8 C9 . 133.71(19)
C6 C7 C8 C9 . -40.7(3)
